data_1506518
loop_
_publ_author_name
'Davis, Riju'
'Tamaoki, Nobuyuki'

_publ_section_title
;
 Novel photochromic spiroheterocyclic molecules via oxidation of
 1,8-diaminonaphthalene.
;
_journal_issue 8
_journal_name_full 'Organic letters'
_journal_page_first 1461
_journal_page_last 1464
_journal_paper_doi 10.1021/ol050138s
_journal_volume 7
_journal_year 2005
_chemical_formula_sum 'C20 H16 N4'
_chemical_formula_weight 312.37
_chemical_name_systematic
; 
 ? 
;
_space_group_IT_number 33
_symmetry_cell_setting orthorhombic
_symmetry_space_group_name_Hall 'P 2c -2n'
_symmetry_space_group_name_H-M 'P n a 21'
_atom_sites_solution_hydrogens mixed
_atom_sites_solution_primary direct
_atom_sites_solution_secondary difmap
_audit_creation_method SHELXL-97
_cell_angle_alpha 90.00
_cell_angle_beta 90.00
_cell_angle_gamma 90.00
_cell_formula_units_Z 4
_cell_length_a 8.3581(7)
_cell_length_b 23.522(2)
_cell_length_c 7.8293(7)
_cell_measurement_reflns_used 6574
_cell_measurement_temperature 183(2)
_cell_measurement_theta_max 28.272
_cell_measurement_theta_min 2.588
_cell_volume 1539.2(2)
_computing_cell_refinement 'Bruker SMART'
_computing_data_collection 'Bruker SMART'
_computing_data_reduction 'Bruker SAINT'
_computing_molecular_graphics 'Bruker SHELXTL'
_computing_publication_material 'Bruker SHELXTL'
_computing_structure_refinement 'SHELXL-97 (Sheldrick, 1997)'
_computing_structure_solution 'SHELXS-97 (Sheldrick, 1990)'
_diffrn_ambient_temperature 183(2)
_diffrn_detector_area_resol_mean 8.366
_diffrn_measured_fraction_theta_full 0.998
_diffrn_measured_fraction_theta_max 0.998
_diffrn_measurement_device_type 'CCD area detector'
_diffrn_measurement_method 'phi and omega scans'
_diffrn_radiation_monochromator graphite
_diffrn_radiation_source 'rotating unit'
_diffrn_radiation_type MoK\a
_diffrn_radiation_wavelength 0.71073
_diffrn_reflns_av_R_equivalents 0.0275
_diffrn_reflns_av_sigmaI/netI 0.0237
_diffrn_reflns_limit_h_max 9
_diffrn_reflns_limit_h_min -11
_diffrn_reflns_limit_k_max 31
_diffrn_reflns_limit_k_min -31
_diffrn_reflns_limit_l_max 10
_diffrn_reflns_limit_l_min -9
_diffrn_reflns_number 11193
_diffrn_reflns_theta_full 28.29
_diffrn_reflns_theta_max 28.29
_diffrn_reflns_theta_min 2.59
_diffrn_standards_decay_% 0.0
_diffrn_standards_interval_time 720
_diffrn_standards_number 236
_exptl_absorpt_coefficient_mu 0.083
_exptl_absorpt_correction_T_max 0.9975
_exptl_absorpt_correction_T_min 0.9796
_exptl_absorpt_correction_type empirical
_exptl_absorpt_process_details sadabs
_exptl_crystal_colour yellow
_exptl_crystal_density_diffrn 1.348
_exptl_crystal_density_method 'not measured'
_exptl_crystal_description plate
_exptl_crystal_F_000 656
_exptl_crystal_size_max 0.25
_exptl_crystal_size_mid 0.25
_exptl_crystal_size_min 0.03
_refine_diff_density_max 0.261
_refine_diff_density_min -0.247
_refine_diff_density_rms 0.049
_refine_ls_extinction_method none
_refine_ls_goodness_of_fit_ref 0.916
_refine_ls_hydrogen_treatment mixed
_refine_ls_matrix_type full
_refine_ls_number_parameters 237
_refine_ls_number_reflns 2051
_refine_ls_number_restraints 1
_refine_ls_restrained_S_all 0.916
_refine_ls_R_factor_all 0.0383
_refine_ls_R_factor_gt 0.0379
_refine_ls_shift/su_max 0.028
_refine_ls_shift/su_mean 0.004
_refine_ls_structure_factor_coef Fsqd
_refine_ls_weighting_details 'calc w=1/[\s^2^(Fo^2^)+(0.0872P)^2^+0.2013P] where P=(Fo^2^+2Fc^2^)/3'
_refine_ls_weighting_scheme calc
_refine_ls_wR_factor_gt 0.1007
_refine_ls_wR_factor_ref 0.1012
_reflns_number_gt 2009
_reflns_number_total 2051
_reflns_threshold_expression >2sigma(I)
_cod_data_source_file ol050138ssi20050121_074409.cif
_cod_data_source_block PNI
_cod_depositor_comments
;
The following automatic conversions were performed:

'_symmetry_cell_setting' value 'Orthorhombic' changed to
'orthorhombic' according to
/home/saulius/struct/CIF-dictionaries/cif_core.dic dictionary named
'cif_core.dic' version 2.4.1 from 2010-06-29.

Automatic conversion script
Id: cif_fix_values 1715 2011-07-08 13:25:40Z adriana 

The following automatic conversions were performed:

'_atom_sites_solution_hydrogens' value ' difmap and geom' was changed
to 'mixed'.

Automatic conversion script
Id: cif_fix_values 6452 2018-10-05 10:23:21Z andrius 
;
_cod_original_sg_symbol_H-M Pna2(1)
_cod_original_formula_sum 'C20 H16 N4 '
_cod_database_code 1506518

loop_
_symmetry_equiv_pos_as_xyz
'x, y, z'
'-x, -y, z+1/2'
'x+1/2, -y+1/2, z'
'-x+1/2, y+1/2, z+1/2'

loop_
_atom_site_label
_atom_site_type_symbol
_atom_site_fract_x
_atom_site_fract_y
_atom_site_fract_z
_atom_site_U_iso_or_equiv
_atom_site_adp_type
_atom_site_occupancy
_atom_site_symmetry_multiplicity
_atom_site_calc_flag
_atom_site_refinement_flags
C1 C 0.20403(18) 0.40219(6) 0.1029(2) 0.0249(3) Uani 1 1 d .
C2 C 0.0708(2) 0.43487(7) 0.0683(3) 0.0342(4) Uani 1 1 d .
H2 H -0.0287 0.4259 0.1203 0.041 Uiso 1 1 calc R
C3 C 0.0820(2) 0.48157(7) -0.0445(3) 0.0398(4) Uani 1 1 d .
H3 H -0.0107 0.5036 -0.0677 0.048 Uiso 1 1 calc R
C4 C 0.2238(2) 0.49570(7) -0.1209(3) 0.0378(4) Uani 1 1 d .
H4 H 0.2283 0.5269 -0.1980 0.045 Uiso 1 1 calc R
C5 C 0.36392(19) 0.46393(6) -0.0855(2) 0.0276(3) Uani 1 1 d .
C6 C 0.5133(2) 0.47607(7) -0.1626(2) 0.0342(4) Uani 1 1 d .
H6 H 0.5228 0.5071 -0.2397 0.041 Uiso 1 1 calc R
C7 C 0.6439(2) 0.44321(7) -0.1264(3) 0.0355(4) Uani 1 1 d .
H7 H 0.7432 0.4518 -0.1793 0.043 Uiso 1 1 calc R
C8 C 0.63478(19) 0.39702(7) -0.0126(3) 0.0299(3) Uani 1 1 d .
H8 H 0.7274 0.3750 0.0110 0.036 Uiso 1 1 calc R
C9 C 0.49071(18) 0.38375(6) 0.0647(2) 0.0230(3) Uani 1 1 d .
C10 C 0.35318(18) 0.41718(6) 0.0289(2) 0.0231(3) Uani 1 1 d .
C11 C 0.33990(18) 0.33290(6) 0.2888(2) 0.0236(3) Uani 1 1 d .
C12 C 0.32014(19) 0.26836(6) 0.3282(2) 0.0246(3) Uani 1 1 d .
C13 C 0.37981(19) 0.24576(6) 0.4905(2) 0.0245(3) Uani 1 1 d .
C14 C 0.3934(2) 0.18657(6) 0.5228(2) 0.0277(3) Uani 1 1 d .
C15 C 0.4528(3) 0.16795(7) 0.6802(3) 0.0398(4) Uani 1 1 d .
H15 H 0.4640 0.1283 0.7006 0.048 Uiso 1 1 calc R
C16 C 0.4949(3) 0.20574(9) 0.8053(3) 0.0525(6) Uani 1 1 d .
H16 H 0.5332 0.1922 0.9120 0.063 Uiso 1 1 calc R
C17 C 0.4818(3) 0.26395(9) 0.7762(3) 0.0504(6) Uani 1 1 d .
H17 H 0.5112 0.2900 0.8633 0.060 Uiso 1 1 calc R
C18 C 0.4258(2) 0.28403(7) 0.6203(2) 0.0336(4) Uani 1 1 d .
C19 C 0.4134(3) 0.34549(7) 0.5929(2) 0.0365(4) Uani 1 1 d .
H19 H 0.4345 0.3701 0.6864 0.044 Uiso 1 1 calc R
C20 C 0.3740(2) 0.36831(6) 0.4441(2) 0.0308(3) Uani 1 1 d .
H20 H 0.3672 0.4085 0.4353 0.037 Uiso 1 1 calc R
H1A H 0.297(3) 0.1592(10) 0.316(4) 0.044(6) Uiso 1 1 d .
H2A H 0.558(3) 0.3184(8) 0.197(3) 0.031(5) Uiso 1 1 d .
H3A H 0.103(3) 0.3489(9) 0.264(3) 0.030(5) Uiso 1 1 d .
H1B H 0.341(3) 0.1123(11) 0.440(4) 0.049(7) Uiso 1 1 d .
H4A H 0.224(3) 0.2573(10) 0.125(5) 0.045(7) Uiso 1 1 d .
N1 N 0.19418(16) 0.35233(5) 0.2004(2) 0.0266(3) Uani 1 1 d .
N2 N 0.47066(15) 0.33578(5) 0.16496(18) 0.0250(3) Uani 1 1 d .
N3 N 0.35930(19) 0.14622(6) 0.3996(2) 0.0333(3) Uani 1 1 d .
N4 N 0.2606(2) 0.23643(6) 0.2116(2) 0.0369(4) Uani 1 1 d .

loop_
_atom_site_aniso_label
_atom_site_aniso_U_11
_atom_site_aniso_U_22
_atom_site_aniso_U_33
_atom_site_aniso_U_23
_atom_site_aniso_U_13
_atom_site_aniso_U_12
C1 0.0284(7) 0.0223(6) 0.0239(7) -0.0020(6) -0.0018(6) 0.0001(5)
C2 0.0313(8) 0.0305(7) 0.0406(10) 0.0012(7) -0.0017(7) 0.0048(6)
C3 0.0409(9) 0.0298(8) 0.0487(12) 0.0027(8) -0.0090(8) 0.0103(7)
C4 0.0523(11) 0.0224(6) 0.0386(10) 0.0032(7) -0.0094(8) 0.0035(7)
C5 0.0405(8) 0.0176(6) 0.0248(7) -0.0004(5) -0.0035(7) -0.0015(5)
C6 0.0500(10) 0.0224(6) 0.0302(8) 0.0033(7) 0.0017(7) -0.0086(6)
C7 0.0379(9) 0.0336(8) 0.0350(9) 0.0023(7) 0.0067(7) -0.0115(6)
C8 0.0283(7) 0.0297(7) 0.0318(8) 0.0004(6) 0.0010(6) -0.0041(5)
C9 0.0271(7) 0.0204(6) 0.0215(7) -0.0013(5) -0.0015(5) -0.0038(5)
C10 0.0298(7) 0.0185(6) 0.0211(6) -0.0017(5) -0.0020(5) -0.0018(5)
C11 0.0296(7) 0.0206(6) 0.0206(7) 0.0002(5) -0.0014(6) -0.0033(5)
C12 0.0301(7) 0.0205(6) 0.0232(7) 0.0013(6) -0.0008(6) -0.0054(5)
C13 0.0318(7) 0.0208(6) 0.0208(7) 0.0016(5) 0.0010(6) -0.0031(5)
C14 0.0334(7) 0.0225(7) 0.0273(8) 0.0018(6) 0.0027(6) -0.0004(5)
C15 0.0585(11) 0.0268(8) 0.0341(10) 0.0071(7) -0.0048(8) 0.0006(7)
C16 0.0894(17) 0.0406(10) 0.0275(10) 0.0063(8) -0.0145(11) 0.0017(10)
C17 0.0916(17) 0.0354(9) 0.0241(9) -0.0013(8) -0.0166(10) -0.0014(10)
C18 0.0526(10) 0.0268(7) 0.0213(8) -0.0006(6) -0.0029(7) -0.0008(7)
C19 0.0621(11) 0.0239(7) 0.0234(8) -0.0060(6) -0.0050(8) -0.0032(7)
C20 0.0457(9) 0.0197(6) 0.0271(8) -0.0025(6) -0.0033(7) -0.0037(6)
N1 0.0251(6) 0.0257(6) 0.0288(7) 0.0044(5) 0.0011(5) -0.0014(4)
N2 0.0259(6) 0.0228(5) 0.0263(7) 0.0040(5) -0.0005(5) 0.0008(5)
N3 0.0443(8) 0.0201(6) 0.0356(8) -0.0003(6) -0.0032(7) -0.0032(5)
N4 0.0532(9) 0.0267(6) 0.0309(8) 0.0014(6) -0.0135(7) -0.0106(6)

loop_
_atom_type_symbol
_atom_type_description
_atom_type_scat_dispersion_real
_atom_type_scat_dispersion_imag
_atom_type_scat_source
C C 0.0033 0.0000 'International Tables Vol C Tables 4.2.6.8 and 6.1.1.4'
H H 0.0000 0.0000 'International Tables Vol C Tables 4.2.6.8 and 6.1.1.4'
N N 0.0061 0.0000 'International Tables Vol C Tables 4.2.6.8 and 6.1.1.4'
O O 0.0106 0.0000 'International Tables Vol C Tables 4.2.6.8 and 6.1.1.4'

loop_
_geom_angle_atom_site_label_1
_geom_angle_atom_site_label_2
_geom_angle_atom_site_label_3
_geom_angle
C2 C1 N1 121.72(14)
C2 C1 C10 119.35(14)
N1 C1 C10 118.80(12)
C1 C2 C3 120.16(17)
C1 C2 H2 119.9
C3 C2 H2 119.9
C4 C3 C2 121.32(16)
C4 C3 H3 119.3
C2 C3 H3 119.3
C3 C4 C5 120.13(16)
C3 C4 H4 119.9
C5 C4 H4 119.9
C6 C5 C4 122.60(16)
C6 C5 C10 118.73(14)
C4 C5 C10 118.65(15)
C7 C6 C5 120.08(15)
C7 C6 H6 120.0
C5 C6 H6 120.0
C6 C7 C8 121.67(16)
C6 C7 H7 119.2
C8 C7 H7 119.2
C9 C8 C7 119.88(15)
C9 C8 H8 120.1
C7 C8 H8 120.1
N2 C9 C8 122.50(13)
N2 C9 C10 117.71(13)
C8 C9 C10 119.54(14)
C5 C10 C9 120.10(13)
C5 C10 C1 120.33(13)
C9 C10 C1 119.52(13)
N2 C11 N1 106.97(13)
N2 C11 C20 111.66(13)
N1 C11 C20 111.44(13)
N2 C11 C12 104.81(12)
N1 C11 C12 107.92(12)
C20 C11 C12 113.60(13)
N4 C12 C13 122.48(13)
N4 C12 C11 118.08(15)
C13 C12 C11 119.30(13)
C18 C13 C14 118.39(16)
C18 C13 C12 119.08(13)
C14 C13 C12 122.53(15)
N3 C14 C15 118.21(15)
N3 C14 C13 122.16(16)
C15 C14 C13 119.51(16)
C16 C15 C14 121.22(16)
C16 C15 H15 119.4
C14 C15 H15 119.4
C15 C16 C17 120.09(19)
C15 C16 H16 120.0
C17 C16 H16 120.0
C18 C17 C16 120.28(19)
C18 C17 H17 119.9
C16 C17 H17 119.9
C17 C18 C13 120.49(16)
C17 C18 C19 119.19(16)
C13 C18 C19 120.31(15)
C20 C19 C18 123.11(15)
C20 C19 H19 118.4
C18 C19 H19 118.4
C19 C20 C11 122.34(14)
C19 C20 H20 118.8
C11 C20 H20 118.8
C1 N1 C11 117.82(12)
C1 N1 H3A 114.9(13)
C11 N1 H3A 113.7(14)
C9 N2 C11 120.25(12)
C9 N2 H2A 116.2(15)
C11 N2 H2A 114.5(17)
C14 N3 H1A 113.4(16)
C14 N3 H1B 114(2)
H1A N3 H1B 119(2)
C12 N4 H4A 110.7(17)

loop_
_geom_bond_atom_site_label_1
_geom_bond_atom_site_label_2
_geom_bond_distance
C1 C2 1.380(2)
C1 N1 1.4016(19)
C1 C10 1.419(2)
C2 C3 1.412(3)
C2 H2 0.9500
C3 C4 1.369(3)
C3 H3 0.9500
C4 C5 1.417(2)
C4 H4 0.9500
C5 C6 1.416(2)
C5 C10 1.421(2)
C6 C7 1.367(3)
C6 H6 0.9500
C7 C8 1.407(2)
C7 H7 0.9500
C8 C9 1.384(2)
C8 H8 0.9500
C9 N2 1.3846(19)
C9 C10 1.421(2)
C11 N2 1.463(2)
C11 N1 1.473(2)
C11 C20 1.501(2)
C11 C12 1.5581(19)
C12 N4 1.283(2)
C12 C13 1.465(2)
C13 C18 1.411(2)
C13 C14 1.420(2)
C14 N3 1.383(2)
C14 C15 1.398(2)
C15 C16 1.369(3)
C15 H15 0.9500
C16 C17 1.392(3)
C16 H16 0.9500
C17 C18 1.390(3)
C17 H17 0.9500
C18 C19 1.465(2)
C19 C20 1.325(3)
C19 H19 0.9500
C20 H20 0.9500
N1 H3A 0.91(2)
N2 H2A 0.87(2)
N3 H1A 0.89(3)
N3 H1B 0.87(3)
N4 H4A 0.89(3)

loop_
_geom_torsion_atom_site_label_1
_geom_torsion_atom_site_label_2
_geom_torsion_atom_site_label_3
_geom_torsion_atom_site_label_4
_geom_torsion
N1 C1 C2 C3 -173.57(17)
C10 C1 C2 C3 2.2(3)
C1 C2 C3 C4 -0.3(3)
C2 C3 C4 C5 -1.1(3)
C3 C4 C5 C6 179.07(18)
C3 C4 C5 C10 0.6(3)
C4 C5 C6 C7 -178.60(17)
C10 C5 C6 C7 -0.2(3)
C5 C6 C7 C8 -0.2(3)
C6 C7 C8 C9 0.4(3)
C7 C8 C9 N2 173.77(16)
C7 C8 C9 C10 -0.3(2)
C6 C5 C10 C9 0.3(2)
C4 C5 C10 C9 178.79(15)
C6 C5 C10 C1 -177.25(15)
C4 C5 C10 C1 1.2(2)
N2 C9 C10 C5 -174.40(13)
C8 C9 C10 C5 -0.1(2)
N2 C9 C10 C1 3.2(2)
C8 C9 C10 C1 177.48(15)
C2 C1 C10 C5 -2.6(2)
N1 C1 C10 C5 173.22(14)
C2 C1 C10 C9 179.80(15)
N1 C1 C10 C9 -4.3(2)
N2 C11 C12 N4 -71.16(18)
N1 C11 C12 N4 42.6(2)
C20 C11 C12 N4 166.68(16)
N2 C11 C12 C13 104.59(16)
N1 C11 C12 C13 -141.66(14)
C20 C11 C12 C13 -17.6(2)
N4 C12 C13 C18 -172.51(17)
C11 C12 C13 C18 11.9(2)
N4 C12 C13 C14 7.5(3)
C11 C12 C13 C14 -168.04(14)
C18 C13 C14 N3 -176.41(16)
C12 C13 C14 N3 3.6(2)
C18 C13 C14 C15 -0.6(2)
C12 C13 C14 C15 179.42(16)
N3 C14 C15 C16 177.4(2)
C13 C14 C15 C16 1.4(3)
C14 C15 C16 C17 -1.1(4)
C15 C16 C17 C18 0.0(4)
C16 C17 C18 C13 0.8(4)
C16 C17 C18 C19 -179.9(2)
C14 C13 C18 C17 -0.5(3)
C12 C13 C18 C17 179.51(19)
C14 C13 C18 C19 -179.80(17)
C12 C13 C18 C19 0.2(3)
C17 C18 C19 C20 174.2(2)
C13 C18 C19 C20 -6.5(3)
C18 C19 C20 C11 -0.5(3)
N2 C11 C20 C19 -106.2(2)
N1 C11 C20 C19 134.22(18)
C12 C11 C20 C19 12.1(2)
C2 C1 N1 C11 -155.90(16)
C10 C1 N1 C11 28.3(2)
N2 C11 N1 C1 -46.73(17)
C20 C11 N1 C1 75.59(18)
C12 C11 N1 C1 -159.03(14)
C8 C9 N2 C11 159.04(15)
C10 C9 N2 C11 -26.8(2)
N1 C11 N2 C9 46.76(17)
C20 C11 N2 C9 -75.41(18)
C12 C11 N2 C9 161.18(13)

loop_
_cod_related_entry_id
_cod_related_entry_code
_cod_related_entry_database
1 21157130 ChemSpider
